data_4304773
loop_
_publ_author_name
'Nguyen Hung Huy'
'Jacqueline Grewe'
'Jennifer Schroer'
'Bernd Kuhn'
'Ulrich Abram'

_publ_contact_author
;
      Ulrich Abram
      Free University of Berlin     
      Institute of Chemistry             
      Fabeckstrasse 34-36                     
      D-14195 Berlin         
      Germany                          
;
_publ_contact_author_email abram@chemie.fu-berlin.de
_publ_contact_author_fax '0049 (0)30 838 52676'
_publ_contact_author_phone '0049 (0)30 838 54002'
_publ_section_title
;
Rhenium and Technetium Complexes with Tridentate
N-[(N",N"-Dialkylamino)(thiocarbonyl)]-N'-substituted Benzamidine 
Ligands
;
_journal_name_full 'Inorganic Chemistry'
_journal_page_first 5136
_journal_page_last 5144
_journal_paper_doi 10.1021/ic702344s
_journal_volume 47
_journal_year 2008
_chemical_formula_moiety 'C36 H42 Cl2 N8 O3 P0 Re2 S2'
_chemical_formula_sum 'C36 H42 Cl2 N8 O3 P0 Re2 S2'
_chemical_formula_weight 1142.20
_chemical_name_common '[{ReOCl(Et2tcbPy)}2O]'
_chemical_name_systematic
;
 mu-Oxobis[chloro(N-(N',N'-diethylaminothiocarbonyl)
-N'-picolylbenzamidinato)oxorhenium(V)] 
;
_space_group_IT_number 14
_symmetry_cell_setting monoclinic
_symmetry_space_group_name_Hall '-P 2yn'
_symmetry_space_group_name_H-M 'P 1 21/n 1'
_atom_sites_solution_hydrogens geom
_atom_sites_solution_primary heavy
_atom_sites_solution_secondary difmap
_audit_creation_method SHELXL-97
_cell_angle_alpha 90.00
_cell_angle_beta 99.538(10)
_cell_angle_gamma 90.00
_cell_formula_units_Z 2
_cell_length_a 10.0027(10)
_cell_length_b 10.6300(10)
_cell_length_c 19.441(2)
_cell_measurement_reflns_used 7686
_cell_measurement_temperature 200(2)
_cell_measurement_theta_max 27.19
_cell_measurement_theta_min 2.16
_cell_volume 2038.6(4)
_computing_cell_refinement 'STOE X-AREA'
_computing_data_collection 'STOE X-AREA'
_computing_data_reduction 'STOE X-RED'
_computing_molecular_graphics ORTEP3
_computing_publication_material 'SHELXL-97 (Sheldrick, 1997)'
_computing_structure_refinement 'SHELXL-97 (Sheldrick, 1997)'
_computing_structure_solution 'SHELXS-97 (Sheldrick, 1997)'
_diffrn_ambient_temperature 200(2)
_diffrn_detector_area_resol_mean 6.67
_diffrn_measured_fraction_theta_full 0.957
_diffrn_measured_fraction_theta_max 0.957
_diffrn_measurement_device_type 'STOE IPDS 2T'
_diffrn_measurement_method 'rotation method'
_diffrn_radiation_monochromator graphite
_diffrn_radiation_source 'fine-focus sealed tube'
_diffrn_radiation_type MoK\a
_diffrn_radiation_wavelength 0.71073
_diffrn_reflns_av_R_equivalents 0.0551
_diffrn_reflns_av_sigmaI/netI 0.0652
_diffrn_reflns_limit_h_max 12
_diffrn_reflns_limit_h_min -12
_diffrn_reflns_limit_k_max 13
_diffrn_reflns_limit_k_min -11
_diffrn_reflns_limit_l_max 24
_diffrn_reflns_limit_l_min -21
_diffrn_reflns_number 7811
_diffrn_reflns_theta_full 26.79
_diffrn_reflns_theta_max 26.79
_diffrn_reflns_theta_min 2.82
_diffrn_standards_decay_% 0.1
_exptl_absorpt_coefficient_mu 6.212
_exptl_absorpt_correction_T_max 0.6763
_exptl_absorpt_correction_T_min 0.4677
_exptl_absorpt_correction_type integration
_exptl_absorpt_process_details 'STOE X-RED'
_exptl_crystal_colour violet
_exptl_crystal_density_diffrn 1.861
_exptl_crystal_density_method 'not measured'
_exptl_crystal_description polyeder
_exptl_crystal_F_000 1108
_exptl_crystal_size_max 0.400
_exptl_crystal_size_mid 0.197
_exptl_crystal_size_min 0.040
_refine_diff_density_max 1.148
_refine_diff_density_min -1.319
_refine_diff_density_rms 0.139
_refine_ls_extinction_method none
_refine_ls_goodness_of_fit_ref 0.949
_refine_ls_hydrogen_treatment mixed
_refine_ls_matrix_type full
_refine_ls_number_parameters 241
_refine_ls_number_reflns 4181
_refine_ls_number_restraints 0
_refine_ls_restrained_S_all 0.949
_refine_ls_R_factor_all 0.0569
_refine_ls_R_factor_gt 0.0341
_refine_ls_shift/su_max 0.000
_refine_ls_shift/su_mean 0.000
_refine_ls_structure_factor_coef Fsqd
_refine_ls_weighting_details 'calc w=1/[\s^2^(Fo^2^)+(0.0343P)^2^+0.0000P] where P=(Fo^2^+2Fc^2^)/3'
_refine_ls_weighting_scheme calc
_refine_ls_wR_factor_gt 0.0648
_refine_ls_wR_factor_ref 0.0701
_reflns_number_gt 3107
_reflns_number_total 4181
_reflns_threshold_expression >2sigma(I)
_cod_data_source_file ic702344s-file010_5.cif
_cod_data_source_block hnpyet
_cod_depositor_comments
;
The following automatic conversions were performed:

'_atom_sites_solution_primary' value 'heavy atom' was changed to
'heavy'.

Automatic conversion script
Id: cif_fix_values 6452 2018-10-05 10:23:21Z andrius 
;
_cod_original_cell_volume 2038.5(3)
_cod_database_code 4304773

loop_
_symmetry_equiv_pos_as_xyz
'x, y, z'
'-x+1/2, y+1/2, -z+1/2'
'-x, -y, -z'
'x-1/2, -y-1/2, z-1/2'

loop_
_atom_site_label
_atom_site_type_symbol
_atom_site_fract_x
_atom_site_fract_y
_atom_site_fract_z
_atom_site_U_iso_or_equiv
_atom_site_adp_type
_atom_site_occupancy
_atom_site_symmetry_multiplicity
_atom_site_calc_flag
_atom_site_refinement_flags
_atom_site_disorder_assembly
_atom_site_disorder_group
Re Re 0.62673(3) 0.13621(2) 0.016717(13) 0.02362(7) Uani 1 1 d . . .
O20 O 0.5000 0.0000 0.0000 0.0245(13) Uani 1 2 d S . .
O10 O 0.7598(5) 0.2367(4) 0.0261(2) 0.0316(10) Uani 1 1 d . . .
Cl Cl 0.58813(19) 0.16571(15) -0.11042(8) 0.0379(4) Uani 1 1 d . . .
S1 S 0.45710(17) 0.28185(15) 0.02750(8) 0.0290(3) Uani 1 1 d . . .
C2 C 0.4645(7) 0.3058(6) 0.1169(3) 0.0295(13) Uani 1 1 d . . .
N3 N 0.5254(6) 0.2378(5) 0.1700(3) 0.0365(13) Uani 1 1 d . . .
C4 C 0.6063(6) 0.1376(6) 0.1709(3) 0.0254(11) Uani 1 1 d . . .
N5 N 0.6565(5) 0.0839(5) 0.1190(3) 0.0286(11) Uani 1 1 d . . .
C6 C 0.7403(8) -0.0306(7) 0.1365(4) 0.0395(17) Uani 1 1 d . . .
H6A H 0.6832 -0.0984 0.1482 0.047 Uiso 1 1 calc R . .
H6B H 0.8086 -0.0139 0.1771 0.047 Uiso 1 1 calc R . .
C51 C 0.8083(7) -0.0704(6) 0.0767(4) 0.0336(15) Uani 1 1 d . . .
N52 N 0.7680(5) -0.0162(5) 0.0142(3) 0.0278(12) Uani 1 1 d . . .
C53 C 0.8235(7) -0.0533(6) -0.0411(4) 0.0326(14) Uani 1 1 d . . .
H53 H 0.7943 -0.0167 -0.0845 0.039 Uiso 1 1 calc R . .
C54 C 0.9229(8) -0.1446(7) -0.0346(4) 0.049(2) Uani 1 1 d . . .
H54 H 0.9614 -0.1688 -0.0729 0.059 Uiso 1 1 calc R . .
C55 C 0.9637(8) -0.1988(7) 0.0291(5) 0.048(2) Uani 1 1 d . . .
H55 H 1.0314 -0.2596 0.0344 0.057 Uiso 1 1 calc R . .
C56 C 0.9056(7) -0.1642(6) 0.0849(4) 0.0400(17) Uani 1 1 d . . .
H56 H 0.9311 -0.2032 0.1279 0.048 Uiso 1 1 calc R . .
C31 C 0.6502(6) 0.0863(6) 0.2431(3) 0.0278(13) Uani 1 1 d . . .
C32 C 0.5845(8) -0.0151(7) 0.2677(4) 0.0406(16) Uani 1 1 d . . .
H32 H 0.5095 -0.0518 0.2404 0.049 Uiso 1 1 calc R . .
C33 C 0.6339(9) -0.0604(7) 0.3343(4) 0.0453(18) Uani 1 1 d . . .
H33 H 0.5911 -0.1288 0.3511 0.054 Uiso 1 1 calc R . .
C34 C 0.7446(8) -0.0069(7) 0.3763(4) 0.0430(17) Uani 1 1 d . . .
H34 H 0.7761 -0.0387 0.4206 0.052 Uiso 1 1 calc R . .
C35 C 0.8065(8) 0.0939(7) 0.3511(4) 0.0432(17) Uani 1 1 d . . .
H35 H 0.8814 0.1302 0.3787 0.052 Uiso 1 1 calc R . .
C36 C 0.7606(7) 0.1427(7) 0.2860(3) 0.0364(14) Uani 1 1 d . . .
H36 H 0.8026 0.2128 0.2705 0.044 Uiso 1 1 calc R . .
N6 N 0.3960(7) 0.4064(6) 0.1355(3) 0.0465(17) Uani 1 1 d . . .
C41 C 0.3935(12) 0.4303(10) 0.2104(4) 0.078(4) Uani 1 1 d . . .
H41A H 0.3674 0.5170 0.2165 0.094 Uiso 1 1 calc R . .
H41B H 0.4836 0.4180 0.2368 0.094 Uiso 1 1 calc R . .
C42 C 0.2966(13) 0.3450(16) 0.2379(6) 0.124(6) Uani 1 1 d . . .
H42A H 0.2976 0.3624 0.2864 0.186 Uiso 1 1 calc R . .
H42B H 0.3229 0.2591 0.2325 0.186 Uiso 1 1 calc R . .
H42C H 0.2069 0.3583 0.2125 0.186 Uiso 1 1 calc R . .
C43 C 0.3309(8) 0.5004(7) 0.0859(4) 0.0433(18) Uani 1 1 d . . .
H43A H 0.3729 0.4977 0.0444 0.052 Uiso 1 1 calc R . .
H43B H 0.3473 0.5833 0.1065 0.052 Uiso 1 1 calc R . .
C44 C 0.1829(10) 0.4828(9) 0.0652(6) 0.073(3) Uani 1 1 d . . .
H44A H 0.1472 0.5478 0.0331 0.110 Uiso 1 1 calc R . .
H44B H 0.1400 0.4868 0.1058 0.110 Uiso 1 1 calc R . .
H44C H 0.1656 0.4022 0.0432 0.110 Uiso 1 1 calc R . .

loop_
_atom_site_aniso_label
_atom_site_aniso_U_11
_atom_site_aniso_U_22
_atom_site_aniso_U_33
_atom_site_aniso_U_23
_atom_site_aniso_U_13
_atom_site_aniso_U_12
Re 0.02746(12) 0.02345(11) 0.02128(10) -0.00241(12) 0.00794(7) 0.00014(13)
O20 0.031(3) 0.025(3) 0.021(3) 0.000(2) 0.012(3) 0.003(2)
O10 0.037(3) 0.025(2) 0.037(2) -0.0055(18) 0.016(2) -0.0023(19)
Cl 0.0574(11) 0.0345(9) 0.0236(7) -0.0010(6) 0.0117(7) 0.0006(7)
S1 0.0350(9) 0.0304(8) 0.0219(7) 0.0011(6) 0.0056(6) 0.0092(7)
C2 0.032(3) 0.028(3) 0.028(3) 0.001(2) 0.005(3) 0.005(3)
N3 0.039(3) 0.039(3) 0.032(3) 0.001(2) 0.010(3) 0.012(3)
C4 0.030(3) 0.030(3) 0.016(2) -0.001(3) 0.003(2) 0.003(3)
N5 0.030(3) 0.028(3) 0.029(3) 0.001(2) 0.008(2) 0.005(2)
C6 0.048(4) 0.039(4) 0.033(3) 0.010(3) 0.011(3) 0.023(3)
C51 0.027(3) 0.035(4) 0.040(4) -0.001(3) 0.009(3) -0.006(3)
N52 0.025(3) 0.024(3) 0.037(3) -0.002(2) 0.013(2) 0.002(2)
C53 0.033(3) 0.029(3) 0.039(3) -0.006(3) 0.013(3) -0.001(3)
C54 0.045(4) 0.039(4) 0.070(5) -0.017(4) 0.034(4) 0.003(4)
C55 0.042(5) 0.032(4) 0.073(6) 0.003(4) 0.022(4) 0.004(3)
C56 0.036(4) 0.034(4) 0.050(4) 0.010(3) 0.007(3) 0.010(3)
C31 0.034(3) 0.030(3) 0.019(3) -0.002(2) 0.002(2) 0.001(3)
C32 0.040(4) 0.050(4) 0.031(3) 0.007(3) 0.001(3) -0.011(3)
C33 0.056(5) 0.048(4) 0.031(4) 0.012(3) 0.005(3) -0.006(4)
C34 0.053(5) 0.045(4) 0.027(3) 0.003(3) -0.002(3) 0.011(4)
C35 0.049(4) 0.047(4) 0.029(3) -0.005(3) -0.007(3) -0.007(4)
C36 0.047(4) 0.036(3) 0.025(3) -0.001(3) 0.001(3) -0.004(3)
N6 0.066(4) 0.046(3) 0.032(3) 0.003(3) 0.021(3) 0.024(3)
C41 0.109(8) 0.090(7) 0.033(4) -0.008(4) 0.001(5) 0.068(7)
C42 0.087(9) 0.237(19) 0.053(6) 0.030(9) 0.031(7) 0.051(11)
C43 0.057(5) 0.029(3) 0.047(4) 0.001(3) 0.017(4) 0.010(3)
C44 0.055(6) 0.052(5) 0.105(8) 0.030(5) -0.008(6) 0.005(5)

loop_
_atom_type_symbol
_atom_type_description
_atom_type_scat_dispersion_real
_atom_type_scat_dispersion_imag
_atom_type_scat_source
C C 0.0033 0.0016 'International Tables Vol C Tables 4.2.6.8 and 6.1.1.4'
H H 0.0000 0.0000 'International Tables Vol C Tables 4.2.6.8 and 6.1.1.4'
N N 0.0061 0.0033 'International Tables Vol C Tables 4.2.6.8 and 6.1.1.4'
O O 0.0106 0.0060 'International Tables Vol C Tables 4.2.6.8 and 6.1.1.4'
S S 0.1246 0.1234 'International Tables Vol C Tables 4.2.6.8 and 6.1.1.4'
P P 0.1023 0.0942 'International Tables Vol C Tables 4.2.6.8 and 6.1.1.4'
Cl Cl 0.1484 0.1585 'International Tables Vol C Tables 4.2.6.8 and 6.1.1.4'
Re Re -1.0185 7.2310 'International Tables Vol C Tables 4.2.6.8 and 6.1.1.4'

loop_
_geom_angle_atom_site_label_1
_geom_angle_atom_site_label_2
_geom_angle_atom_site_label_3
_geom_angle
_geom_angle_site_symmetry_1
_geom_angle_site_symmetry_3
_geom_angle_publ_flag
O10 Re O20 168.89(13) . . ?
O10 Re N5 94.7(2) . . ?
O20 Re N5 86.84(16) . . ?
O10 Re N52 88.3(2) . . ?
O20 Re N52 81.14(14) . . ?
N5 Re N52 80.0(2) . . ?
O10 Re S1 98.18(15) . . ?
O20 Re S1 92.64(4) . . ?
N5 Re S1 94.84(14) . . ?
N52 Re S1 172.10(13) . . ?
O10 Re Cl 91.00(16) . . ?
O20 Re Cl 86.36(4) . . ?
N5 Re Cl 171.48(15) . . ?
N52 Re Cl 93.86(15) . . ?
S1 Re Cl 90.59(5) . . ?
Re O20 Re 180.000(15) . 3_655 ?
C2 S1 Re 106.0(2) . . ?
N3 C2 N6 114.2(5) . . ?
N3 C2 S1 129.5(5) . . ?
N6 C2 S1 116.3(5) . . ?
C2 N3 C4 130.1(5) . . ?
N5 C4 N3 129.6(5) . . ?
N5 C4 C31 117.7(5) . . ?
N3 C4 C31 112.6(5) . . ?
C4 N5 C6 116.6(5) . . ?
C4 N5 Re 127.7(4) . . ?
C6 N5 Re 115.7(4) . . ?
N5 C6 C51 111.4(5) . . ?
N52 C51 C56 120.8(6) . . ?
N52 C51 C6 118.2(6) . . ?
C56 C51 C6 121.0(6) . . ?
C51 N52 C53 119.6(6) . . ?
C51 N52 Re 113.6(4) . . ?
C53 N52 Re 126.6(5) . . ?
N52 C53 C54 121.2(7) . . ?
C55 C54 C53 118.9(6) . . ?
C56 C55 C54 120.4(7) . . ?
C55 C56 C51 119.1(7) . . ?
C32 C31 C36 119.9(6) . . ?
C32 C31 C4 121.4(6) . . ?
C36 C31 C4 118.7(5) . . ?
C31 C32 C33 118.3(7) . . ?
C34 C33 C32 122.1(7) . . ?
C35 C34 C33 118.4(7) . . ?
C34 C35 C36 121.6(7) . . ?
C35 C36 C31 119.7(7) . . ?
C2 N6 C43 123.6(5) . . ?
C2 N6 C41 119.4(6) . . ?
C43 N6 C41 116.9(6) . . ?
N6 C41 C42 111.5(9) . . ?
N6 C43 C44 114.1(7) . . ?

loop_
_geom_bond_atom_site_label_1
_geom_bond_atom_site_label_2
_geom_bond_distance
_geom_bond_site_symmetry_2
_geom_bond_publ_flag
Re O10 1.692(4) . ?
Re O20 1.9164(3) . ?
Re N5 2.038(5) . ?
Re N52 2.156(5) . ?
Re S1 2.3319(15) . ?
Re Cl 2.4577(15) . ?
O20 Re 1.9164(3) 3_655 ?
S1 C2 1.745(6) . ?
C2 N3 1.325(9) . ?
C2 N6 1.352(8) . ?
N3 C4 1.336(8) . ?
C4 N5 1.329(7) . ?
C4 C31 1.502(8) . ?
N5 C6 1.485(8) . ?
C6 C51 1.502(8) . ?
C51 N52 1.345(9) . ?
C51 C56 1.384(9) . ?
N52 C53 1.349(7) . ?
C53 C54 1.380(10) . ?
C54 C55 1.365(12) . ?
C55 C56 1.363(10) . ?
C31 C32 1.388(9) . ?
C31 C36 1.403(10) . ?
C32 C33 1.393(10) . ?
C33 C34 1.384(11) . ?
C34 C35 1.369(10) . ?
C35 C36 1.374(10) . ?
N6 C43 1.464(10) . ?
N6 C41 1.483(9) . ?
C41 C42 1.489(17) . ?
C43 C44 1.480(13) . ?
